data_4081363
loop_
_publ_author_name
'Brunner, Henri'
'Kurosawa, Takaki'
'Muschiol, Manfred'
'Tsuno, Takashi'
'Bal\'azs, G\'abor'
'Bodensteiner, Michael'

_publ_section_title
;
 Tuning the Dissociation of the Fe--PPh2(OR) Bond in Chiral-at-Metal
 Complexes [CpFe(Prophos)PPh2(OR)]PF6(R = Me, Et,iPr,tBu). The
 Preparative Trick of N2Bubbling
;
_journal_issue 17
_journal_name_full Organometallics
_journal_page_first 4904
_journal_paper_doi 10.1021/om400631m
_journal_volume 32
_journal_year 2013
_chemical_absolute_configuration ad
_chemical_compound_source 'see text'
_chemical_formula_moiety 'C44 H42 Fe P3, F6 P'
_chemical_formula_sum 'C44 H42 F6 Fe P4'
_chemical_formula_weight 864.51
_chemical_name_systematic ?
_space_group_IT_number 19
_symmetry_cell_setting orthorhombic
_symmetry_Int_Tables_number 19
_symmetry_space_group_name_Hall 'P 2ac 2ab'
_symmetry_space_group_name_H-M 'P 21 21 21'
_atom_sites_solution_hydrogens geom
_atom_sites_solution_primary direct
_atom_sites_solution_secondary difmap
_cell_angle_alpha 90
_cell_angle_beta 90
_cell_angle_gamma 90
_cell_formula_units_Z 4
_cell_length_a 10.594(5)
_cell_length_b 19.124(5)
_cell_length_c 20.771(5)
_cell_measurement_reflns_used 25595
_cell_measurement_temperature 173(2)
_cell_measurement_theta_max 27.55
_cell_measurement_theta_min 3.04
_cell_volume 4208(2)
_computing_molecular_graphics 'Ortep-3 for Windows (Farrugia, 1997)'
_computing_publication_material 'PLATON (Spek, 2003)'
_computing_structure_refinement 'SHELXL-97 (Sheldrick, 2008)'
_computing_structure_solution 'SIR97 (Giacovazzo et al, 1997)'
_diffrn_ambient_temperature 173(2)
_diffrn_measured_fraction_theta_full 0.991
_diffrn_measured_fraction_theta_max 0.988
_diffrn_measurement_device_type 'Rigaku RAXIS-RAPID'
_diffrn_measurement_method \w
_diffrn_radiation_monochromator graphite
_diffrn_radiation_probe x-ray
_diffrn_radiation_source 'fine-focus sealed tube'
_diffrn_radiation_type MoK\a
_diffrn_radiation_wavelength 0.71073
_diffrn_reflns_av_R_equivalents 0.1704
_diffrn_reflns_av_sigmaI/netI 0.133
_diffrn_reflns_limit_h_max 13
_diffrn_reflns_limit_h_min -13
_diffrn_reflns_limit_k_max 22
_diffrn_reflns_limit_k_min -24
_diffrn_reflns_limit_l_max 26
_diffrn_reflns_limit_l_min -26
_diffrn_reflns_number 39858
_diffrn_reflns_reduction_process
;
;
_diffrn_reflns_theta_full 26.00
_diffrn_reflns_theta_max 27.48
_diffrn_reflns_theta_min 3.03
_exptl_absorpt_coefficient_mu 0.568
_exptl_absorpt_correction_T_max 0.972
_exptl_absorpt_correction_T_min 0.844
_exptl_absorpt_correction_type multi-scan
_exptl_absorpt_process_details 'Rigarku software'
_exptl_crystal_colour orange
_exptl_crystal_density_diffrn 1.365
_exptl_crystal_density_method 'Not Measured'
_exptl_crystal_description rod
_exptl_crystal_F_000 1784
_exptl_crystal_size_max 0.31
_exptl_crystal_size_mid 0.09
_exptl_crystal_size_min 0.05
_refine_diff_density_max 0.562
_refine_diff_density_min -0.712
_refine_diff_density_rms 0.097
_refine_ls_abs_structure_details 'Flack H.D. (1983), Acta Cryst. A39, 876-881'
_refine_ls_abs_structure_Flack 0.00(3)
_refine_ls_extinction_method none
_refine_ls_goodness_of_fit_ref 1.043
_refine_ls_hydrogen_treatment mixed
_refine_ls_matrix_type full
_refine_ls_number_parameters 500
_refine_ls_number_reflns 9502
_refine_ls_number_restraints 0
_refine_ls_restrained_S_all 1.043
_refine_ls_R_factor_all 0.1580
_refine_ls_R_factor_gt 0.0769
_refine_ls_shift/su_max 0.001
_refine_ls_shift/su_mean 0.000
_refine_ls_structure_factor_coef Fsqd
_refine_ls_weighting_details 'calc w=1/[\s^2^(Fo^2^)+(0.0000P)^2^+4.6001P] where P=(Fo^2^+2Fc^2^)/3'
_refine_ls_weighting_scheme calc
_refine_ls_wR_factor_gt 0.1142
_refine_ls_wR_factor_ref 0.1409
_reflns_number_gt 5301
_reflns_number_total 9502
_reflns_threshold_expression >2\s(i)
_cod_data_source_file om400631m_si_001.cif
_cod_data_source_block (SFe,RC)-CpFe(Prophos)-PPh2H]PF6
_cod_depositor_comments
;
The following automatic conversions were performed:

'_symmetry_cell_setting' value 'Orthorhombic' changed to
'orthorhombic' according to
/home/saulius/struct/CIF-dictionaries/cif_core.dic dictionary named
'cif_core.dic' version 2.4.2 from 2011-04-26.

Automatic conversion script
Id: cif_fix_values 1891 2012-01-12 08:04:46Z andrius 
;
_cod_database_code 4081363

loop_
_symmetry_equiv_pos_site_id
_symmetry_equiv_pos_as_xyz
1 x,y,z
2 1/2-x,-y,1/2+z
3 1/2+x,1/2-y,-z
4 -x,1/2+y,1/2-z

loop_
_atom_site_aniso_label
_atom_site_aniso_U_11
_atom_site_aniso_U_22
_atom_site_aniso_U_33
_atom_site_aniso_U_23
_atom_site_aniso_U_13
_atom_site_aniso_U_12
Fe1 0.0282(5) 0.0274(4) 0.0212(5) -0.0001(4) 0.0033(4) -0.0030(4)
P1 0.0341(11) 0.0323(9) 0.0203(9) -0.0023(8) 0.0005(8) -0.0008(8)
P2 0.0255(10) 0.0269(8) 0.0210(9) 0.0003(7) 0.0018(8) -0.0041(7)
P3 0.0306(10) 0.0281(9) 0.0219(9) -0.0013(7) 0.0014(8) -0.0006(7)
C1 0.027(4) 0.041(4) 0.037(4) 0.001(3) 0.007(3) -0.011(3)
C2 0.045(5) 0.039(4) 0.031(4) 0.009(3) 0.014(3) 0.004(4)
C3 0.042(4) 0.036(4) 0.027(4) -0.004(3) 0.006(3) -0.006(3)
C4 0.028(4) 0.036(4) 0.040(4) 0.003(3) 0.011(3) -0.002(3)
C5 0.033(4) 0.042(4) 0.038(4) 0.003(4) -0.001(3) -0.010(3)
C6 0.030(4) 0.042(4) 0.030(4) -0.009(3) -0.001(3) 0.002(3)
C7 0.031(4) 0.029(3) 0.019(3) 0.002(3) 0.000(3) -0.003(3)
C8 0.028(4) 0.061(5) 0.040(5) -0.006(4) 0.000(4) -0.013(3)
C9 0.031(4) 0.038(4) 0.028(4) -0.005(3) -0.003(3) -0.002(3)
C10 0.045(5) 0.054(5) 0.027(4) -0.005(3) -0.007(4) -0.012(4)
C11 0.045(5) 0.073(6) 0.027(4) -0.020(4) -0.002(4) -0.005(4)
C12 0.054(6) 0.069(6) 0.032(5) -0.029(4) 0.008(4) -0.023(5)
C13 0.046(5) 0.037(4) 0.041(5) -0.017(3) 0.014(4) -0.010(3)
C14 0.038(5) 0.036(4) 0.032(4) 0.000(3) 0.005(3) -0.007(3)
C15 0.050(5) 0.042(4) 0.020(4) -0.010(3) -0.003(3) 0.006(3)
C16 0.075(6) 0.044(5) 0.025(4) 0.003(3) -0.018(4) 0.005(4)
C17 0.104(8) 0.048(5) 0.036(5) 0.007(4) -0.025(6) 0.012(5)
C18 0.082(8) 0.065(6) 0.067(7) 0.006(5) -0.031(6) 0.027(5)
C19 0.041(5) 0.084(7) 0.054(6) 0.007(5) -0.010(4) 0.018(4)
C20 0.040(5) 0.055(5) 0.038(5) 0.001(4) -0.012(4) 0.009(4)
C21 0.037(4) 0.027(3) 0.017(4) -0.008(3) 0.001(3) -0.009(3)
C22 0.027(4) 0.033(4) 0.079(6) 0.000(4) 0.004(4) -0.010(3)
C23 0.044(6) 0.033(4) 0.110(8) -0.005(5) -0.002(5) -0.006(4)
C24 0.053(6) 0.035(4) 0.062(6) -0.001(4) -0.003(5) 0.014(4)
C25 0.030(4) 0.044(4) 0.073(6) 0.019(4) 0.004(4) 0.009(3)
C26 0.040(5) 0.029(4) 0.055(5) 0.009(4) -0.001(4) -0.007(3)
C27 0.021(4) 0.021(3) 0.029(4) -0.002(3) -0.001(3) -0.009(3)
C28 0.032(4) 0.057(5) 0.033(4) -0.009(4) 0.000(4) -0.003(3)
C29 0.047(6) 0.080(6) 0.035(5) -0.006(4) -0.010(4) -0.008(4)
C30 0.049(5) 0.063(5) 0.029(4) -0.017(4) 0.007(4) -0.019(4)
C31 0.038(4) 0.047(4) 0.027(4) -0.011(3) 0.003(4) -0.010(3)
C32 0.040(4) 0.030(4) 0.021(4) -0.001(3) 0.000(3) -0.001(3)
C33 0.033(4) 0.018(3) 0.030(4) -0.001(3) 0.002(3) -0.002(3)
C34 0.042(5) 0.040(4) 0.030(4) -0.003(3) -0.007(3) -0.010(3)
C35 0.068(6) 0.046(5) 0.044(5) 0.002(4) -0.021(5) -0.015(4)
C36 0.133(9) 0.031(4) 0.023(5) -0.005(3) -0.023(5) -0.015(5)
C37 0.108(8) 0.033(4) 0.029(5) -0.002(4) 0.000(5) 0.015(4)
C38 0.065(6) 0.036(4) 0.028(4) -0.001(3) 0.006(4) 0.008(4)
C39 0.053(5) 0.040(4) 0.027(4) -0.003(3) 0.010(4) 0.016(4)
C40 0.076(7) 0.035(4) 0.046(5) 0.006(3) 0.019(5) 0.000(4)
C41 0.129(9) 0.028(4) 0.062(6) 0.009(4) 0.039(7) -0.001(5)
C42 0.213(15) 0.040(6) 0.040(6) 0.010(5) 0.023(8) 0.037(7)
C43 0.182(13) 0.044(6) 0.048(6) -0.007(5) -0.033(8) 0.055(7)
C44 0.103(8) 0.039(5) 0.039(5) -0.002(4) -0.015(5) 0.025(5)
P4 0.0292(11) 0.0339(10) 0.0500(12) -0.0028(9) -0.0002(9) -0.0010(8)
F1 0.041(3) 0.060(3) 0.142(5) 0.014(3) 0.040(3) -0.009(2)
F2 0.041(3) 0.053(3) 0.096(4) 0.008(3) -0.015(3) 0.007(2)
F3 0.035(2) 0.047(2) 0.060(3) 0.007(2) 0.011(2) -0.0063(18)
F4 0.048(3) 0.055(3) 0.071(3) 0.024(2) -0.001(3) 0.007(2)
F5 0.076(3) 0.063(3) 0.062(3) -0.023(2) 0.009(3) -0.003(3)
F6 0.059(3) 0.048(3) 0.077(4) -0.026(2) -0.005(3) -0.008(2)

loop_
_atom_site_label
_atom_site_type_symbol
_atom_site_thermal_displace_type
_atom_site_fract_x
_atom_site_fract_y
_atom_site_fract_z
_atom_site_occupancy
_atom_site_U_iso_or_equiv
_atom_site_calc_flag
_atom_site_refinement_flags
Fe1 Fe Uani 0.83067(8) 0.03751(4) 0.84986(4) 1.000 0.0256(3) d .
P1 P Uani 1.00969(18) 0.07454(9) 0.89164(8) 1.000 0.0289(6) d .
P2 P Uani 0.85600(16) 0.12452(8) 0.77798(8) 1.000 0.0245(5) d .
P3 P Uani 0.92212(17) -0.04583(9) 0.79191(8) 1.000 0.0269(5) d .
C1 C Uani 0.6806(6) -0.0334(3) 0.8626(3) 1.000 0.035(2) d .
C2 C Uani 0.7583(6) -0.0320(4) 0.9176(3) 1.000 0.038(3) d .
C3 C Uani 0.7546(6) 0.0368(3) 0.9421(3) 1.000 0.035(2) d .
C4 C Uani 0.6780(6) 0.0777(3) 0.9028(3) 1.000 0.035(2) d .
C5 C Uani 0.6296(6) 0.0342(3) 0.8522(3) 1.000 0.038(2) d .
C6 C Uani 1.1004(6) 0.1229(3) 0.8309(3) 1.000 0.034(2) d .
C7 C Uani 1.0062(6) 0.1702(3) 0.7955(3) 1.000 0.0263(19) d .
C8 C Uani 1.2128(6) 0.1657(3) 0.8559(3) 1.000 0.043(3) d .
C9 C Uani 0.9985(6) 0.1395(3) 0.9557(3) 1.000 0.032(2) d .
C10 C Uani 1.0782(7) 0.1396(4) 1.0097(3) 1.000 0.042(3) d .
C11 C Uani 1.0700(8) 0.1918(4) 1.0561(4) 1.000 0.048(3) d .
C12 C Uani 0.9827(8) 0.2441(4) 1.0501(4) 1.000 0.052(3) d .
C13 C Uani 0.9039(7) 0.2457(4) 0.9977(4) 1.000 0.041(3) d .
C14 C Uani 0.9109(6) 0.1933(3) 0.9513(3) 1.000 0.035(3) d .
C15 C Uani 1.1182(7) 0.0098(3) 0.9242(3) 1.000 0.037(3) d .
C16 C Uani 1.0856(8) -0.0275(4) 0.9791(3) 1.000 0.048(3) d .
C17 C Uani 1.1644(10) -0.0789(4) 1.0033(4) 1.000 0.063(4) d .
C18 C Uani 1.2757(10) -0.0960(4) 0.9723(5) 1.000 0.071(4) d .
C19 C Uani 1.3073(8) -0.0588(4) 0.9169(4) 1.000 0.060(3) d .
C20 C Uani 1.2312(7) -0.0075(4) 0.8927(4) 1.000 0.044(3) d .
C21 C Uani 0.7445(6) 0.1979(3) 0.7740(3) 1.000 0.027(2) d .
C22 C Uani 0.7884(7) 0.2660(3) 0.7640(4) 1.000 0.046(3) d .
C23 C Uani 0.7030(8) 0.3205(4) 0.7571(5) 1.000 0.062(4) d .
C24 C Uani 0.5764(8) 0.3096(4) 0.7584(4) 1.000 0.050(3) d .
C25 C Uani 0.5313(7) 0.2431(4) 0.7663(4) 1.000 0.049(3) d .
C26 C Uani 0.6173(7) 0.1884(3) 0.7751(4) 1.000 0.041(3) d .
C27 C Uani 0.8720(6) 0.1038(3) 0.6924(3) 1.000 0.024(2) d .
C28 C Uani 0.7770(7) 0.1140(3) 0.6486(3) 1.000 0.041(3) d .
C29 C Uani 0.7911(8) 0.0960(4) 0.5842(4) 1.000 0.054(3) d .
C30 C Uani 0.9034(7) 0.0659(4) 0.5635(4) 1.000 0.047(3) d .
C31 C Uani 1.0000(7) 0.0564(3) 0.6061(3) 1.000 0.037(2) d .
C32 C Uani 0.9842(7) 0.0751(3) 0.6702(3) 1.000 0.030(2) d .
C33 C Uani 0.8680(6) -0.0694(3) 0.7120(3) 1.000 0.027(2) d .
C34 C Uani 0.7446(7) -0.0597(3) 0.6921(3) 1.000 0.037(3) d .
C35 C Uani 0.7003(8) -0.0872(4) 0.6355(4) 1.000 0.053(3) d .
C36 C Uani 0.7818(11) -0.1256(4) 0.5977(4) 1.000 0.062(4) d .
C37 C Uani 0.9054(10) -0.1360(4) 0.6151(4) 1.000 0.057(3) d .
C38 C Uani 0.9500(8) -0.1081(3) 0.6720(3) 1.000 0.043(3) d .
C39 C Uani 0.9241(7) -0.1328(4) 0.8283(3) 1.000 0.040(3) d .
C40 C Uani 0.8238(9) -0.1793(3) 0.8171(4) 1.000 0.052(3) d .
C41 C Uani 0.8207(10) -0.2442(4) 0.8474(4) 1.000 0.073(4) d .
C42 C Uani 0.9152(14) -0.2631(5) 0.8883(5) 1.000 0.098(6) d .
C43 C Uani 1.0157(13) -0.2194(5) 0.8989(4) 1.000 0.091(5) d .
C44 C Uani 1.0195(9) -0.1538(4) 0.8684(4) 1.000 0.060(4) d .
P4 P Uani 1.36854(17) 0.02905(9) 0.69488(10) 1.000 0.0377(6) d .
F1 F Uani 1.4919(4) 0.0610(2) 0.6648(3) 1.000 0.081(2) d .
F2 F Uani 1.4512(4) -0.0257(2) 0.7353(2) 1.000 0.0633(19) d .
F3 F Uani 1.2435(4) -0.00289(19) 0.7273(2) 1.000 0.0473(14) d .
F4 F Uani 1.2847(4) 0.0841(2) 0.6575(2) 1.000 0.0580(17) d .
F5 F Uani 1.3574(4) -0.0248(2) 0.6378(2) 1.000 0.0670(17) d .
F6 F Uani 1.3775(4) 0.0826(2) 0.7540(2) 1.000 0.0613(19) d .
H1 H Uiso 0.66480 -0.07330 0.83660 1.000 0.0420 c R
H1P H Uiso 1.045(7) -0.040(4) 0.779(4) 1.000 0.0880 d .
H2 H Uiso 0.80460 -0.07010 0.93490 1.000 0.0460 c R
H3 H Uiso 0.79750 0.05270 0.97950 1.000 0.0420 c R
H4 H Uiso 0.66080 0.12610 0.90840 1.000 0.0420 c R
H5 H Uiso 0.57440 0.04800 0.81850 1.000 0.0450 c R
H6 H Uiso 1.13370 0.08820 0.79910 1.000 0.0410 c R
H7A H Uiso 1.04430 0.18630 0.75460 1.000 0.0320 c R
H7B H Uiso 0.98860 0.21190 0.82220 1.000 0.0320 c R
H8A H Uiso 1.25910 0.18570 0.81940 1.000 0.0650 c R
H8B H Uiso 1.26910 0.13530 0.88070 1.000 0.0650 c R
H8C H Uiso 1.18190 0.20360 0.88350 1.000 0.0650 c R
H10 H Uiso 1.13870 0.10330 1.01460 1.000 0.0510 c R
H11 H Uiso 1.12520 0.19110 1.09210 1.000 0.0580 c R
H12 H Uiso 0.97670 0.27940 1.08220 1.000 0.0620 c R
H13 H Uiso 0.84450 0.28260 0.99300 1.000 0.0500 c R
H14 H Uiso 0.85450 0.19440 0.91580 1.000 0.0430 c R
H16 H Uiso 1.00810 -0.01770 1.00030 1.000 0.0570 c R
H17 H Uiso 1.14170 -0.10270 1.04170 1.000 0.0750 c R
H18 H Uiso 1.32900 -0.13200 0.98830 1.000 0.0860 c R
H19 H Uiso 1.38400 -0.06940 0.89530 1.000 0.0720 c R
H20 H Uiso 1.25480 0.01640 0.85450 1.000 0.0530 c R
H22 H Uiso 0.87650 0.27500 0.76190 1.000 0.0560 c R
H23 H Uiso 0.73400 0.36680 0.75130 1.000 0.0750 c R
H24 H Uiso 0.51960 0.34770 0.75380 1.000 0.0600 c R
H25 H Uiso 0.44310 0.23420 0.76580 1.000 0.0590 c R
H26 H Uiso 0.58540 0.14260 0.78210 1.000 0.0500 c R
H28 H Uiso 0.69960 0.13390 0.66260 1.000 0.0490 c R
H29 H Uiso 0.72440 0.10420 0.55450 1.000 0.0650 c R
H30 H Uiso 0.91290 0.05200 0.51990 1.000 0.0570 c R
H31 H Uiso 1.07780 0.03700 0.59200 1.000 0.0450 c R
H32 H Uiso 1.05180 0.06810 0.69950 1.000 0.0360 c R
H34 H Uiso 0.68900 -0.03330 0.71850 1.000 0.0450 c R
H35 H Uiso 0.61520 -0.08000 0.62260 1.000 0.0640 c R
H36 H Uiso 0.75180 -0.14530 0.55860 1.000 0.0750 c R
H37 H Uiso 0.96010 -0.16230 0.58810 1.000 0.0680 c R
H38 H Uiso 1.03550 -0.11490 0.68420 1.000 0.0510 c R
H40 H Uiso 0.75760 -0.16630 0.78860 1.000 0.0630 c R
H41 H Uiso 0.75250 -0.27540 0.83950 1.000 0.0880 c R
H42 H Uiso 0.91140 -0.30700 0.90970 1.000 0.1170 c R
H43 H Uiso 1.08240 -0.23330 0.92670 1.000 0.1100 c R
H44 H Uiso 1.08920 -0.12360 0.87580 1.000 0.0720 c R

loop_
_atom_type_symbol
_atom_type_description
_atom_type_scat_dispersion_real
_atom_type_scat_dispersion_imag
_atom_type_scat_source
C C 0.0033 0.0016 ' International Tables Vol C Tables 4.2.6.8 and 6.1.1.4'
H H 0.0000 0.0000 ' International Tables Vol C Tables 4.2.6.8 and 6.1.1.4'
F F 0.0171 0.0103 ' International Tables Vol C Tables 4.2.6.8 and 6.1.1.4'
Fe Fe 0.3463 0.8444 ' International Tables Vol C Tables 4.2.6.8 and 6.1.1.4'
P P 0.1023 0.0942 ' International Tables Vol C Tables 4.2.6.8 and 6.1.1.4'

loop_
_geom_angle_atom_site_label_1
_geom_angle_atom_site_label_2
_geom_angle_atom_site_label_3
_geom_angle
_geom_angle_publ_flag
P1 Fe1 P2 85.47(7) yes
P1 Fe1 P3 93.94(7) yes
P1 Fe1 C1 143.84(18) yes
P1 Fe1 C2 104.84(18) yes
P1 Fe1 C3 88.44(18) yes
P1 Fe1 C4 109.81(18) yes
P1 Fe1 C5 149.43(17) yes
P2 Fe1 P3 96.84(7) yes
P2 Fe1 C1 130.47(18) yes
P2 Fe1 C2 164.55(19) yes
P2 Fe1 C3 131.47(17) yes
P2 Fe1 C4 99.70(17) yes
P2 Fe1 C5 98.98(17) yes
P3 Fe1 C1 86.29(17) yes
P3 Fe1 C2 93.9(2) yes
P3 Fe1 C3 131.63(17) yes
P3 Fe1 C4 151.92(17) yes
P3 Fe1 C5 115.29(17) yes
C1 Fe1 C2 39.3(2) yes
C1 Fe1 C3 65.6(2) yes
C1 Fe1 C4 65.7(2) yes
C1 Fe1 C5 39.1(2) yes
C2 Fe1 C3 39.7(3) yes
C2 Fe1 C4 66.2(3) yes
C2 Fe1 C5 66.3(2) yes
C3 Fe1 C4 38.9(2) yes
C3 Fe1 C5 65.9(2) yes
C4 Fe1 C5 39.6(2) yes
Fe1 P1 C6 110.0(2) yes
Fe1 P1 C9 116.8(2) yes
Fe1 P1 C15 118.1(2) yes
C6 P1 C9 101.1(3) yes
C6 P1 C15 105.5(3) yes
C9 P1 C15 103.5(3) yes
Fe1 P2 C7 108.7(2) yes
Fe1 P2 C21 121.2(2) yes
Fe1 P2 C27 119.7(2) yes
C7 P2 C21 101.6(3) yes
C7 P2 C27 102.3(3) yes
C21 P2 C27 100.5(3) yes
Fe1 P3 C33 122.5(2) yes
Fe1 P3 C39 115.7(2) yes
C33 P3 C39 99.0(3) yes
C39 P3 H1P 99(3) no
Fe1 P3 H1P 118(3) no
C33 P3 H1P 98(4) no
F5 P4 F6 178.5(2) yes
F1 P4 F2 90.5(2) yes
F1 P4 F3 178.6(3) yes
F1 P4 F4 90.8(2) yes
F2 P4 F4 177.8(3) yes
F2 P4 F5 90.5(2) yes
F2 P4 F6 89.1(2) yes
F3 P4 F4 89.8(2) yes
F3 P4 F5 90.3(2) yes
F3 P4 F6 88.3(2) yes
F4 P4 F5 91.4(2) yes
F4 P4 F6 89.1(2) yes
F2 P4 F3 89.0(2) yes
F1 P4 F5 91.0(3) yes
F1 P4 F6 90.4(3) yes
Fe1 C1 C2 69.4(4) yes
Fe1 C1 C5 71.4(4) yes
C2 C1 C5 109.2(6) no
C1 C2 C3 107.1(6) no
Fe1 C2 C1 71.3(4) yes
Fe1 C2 C3 70.0(4) yes
C2 C3 C4 109.2(5) no
Fe1 C3 C2 70.3(4) yes
Fe1 C3 C4 71.4(4) yes
Fe1 C4 C5 71.3(4) yes
C3 C4 C5 108.2(5) no
Fe1 C4 C3 69.7(4) yes
C1 C5 C4 106.3(5) no
Fe1 C5 C1 69.5(4) yes
Fe1 C5 C4 69.1(4) yes
C7 C6 C8 110.6(5) no
P1 C6 C8 116.2(4) yes
P1 C6 C7 106.6(4) yes
P2 C7 C6 112.0(4) yes
P1 C9 C10 123.0(5) yes
P1 C9 C14 120.0(5) yes
C10 C9 C14 117.0(6) no
C9 C10 C11 121.2(7) no
C10 C11 C12 120.3(8) no
C11 C12 C13 120.0(7) no
C12 C13 C14 120.0(7) no
C9 C14 C13 121.6(6) no
P1 C15 C16 119.8(6) yes
P1 C15 C20 121.7(5) yes
C16 C15 C20 118.3(7) no
C15 C16 C17 120.9(8) no
C16 C17 C18 120.9(8) no
C17 C18 C19 117.9(8) no
C18 C19 C20 121.9(8) no
C15 C20 C19 120.1(7) no
P2 C21 C26 122.3(4) yes
C22 C21 C26 117.2(6) no
P2 C21 C22 120.3(5) yes
C21 C22 C23 119.9(7) no
C22 C23 C24 121.8(7) no
C23 C24 C25 119.3(7) no
C24 C25 C26 118.9(7) no
C21 C26 C25 122.9(6) no
C28 C27 C32 117.7(6) no
P2 C27 C32 119.2(5) yes
P2 C27 C28 123.1(5) yes
C27 C28 C29 121.7(7) no
C28 C29 C30 119.5(7) no
C29 C30 C31 119.8(7) no
C30 C31 C32 119.8(7) no
C27 C32 C31 121.6(6) no
P3 C33 C34 122.6(5) yes
P3 C33 C38 118.3(5) yes
C34 C33 C38 118.4(6) no
C33 C34 C35 121.9(6) no
C34 C35 C36 118.6(8) no
C35 C36 C37 121.6(8) no
C36 C37 C38 119.7(8) no
C33 C38 C37 119.7(8) no
P3 C39 C40 119.9(5) yes
P3 C39 C44 121.8(6) yes
C40 C39 C44 118.2(7) no
C39 C40 C41 120.5(8) no
C40 C41 C42 120.1(9) no
C41 C42 C43 120.6(9) no
C42 C43 C44 119.6(10) no
C39 C44 C43 121.0(9) no
C2 C1 H1 125.00 no
Fe1 C1 H1 125.00 no
C5 C1 H1 125.00 no
C1 C2 H2 126.00 no
Fe1 C2 H2 124.00 no
C3 C2 H2 126.00 no
C4 C3 H3 125.00 no
Fe1 C3 H3 124.00 no
C2 C3 H3 125.00 no
C3 C4 H4 126.00 no
Fe1 C4 H4 125.00 no
C5 C4 H4 126.00 no
Fe1 C5 H5 126.00 no
C1 C5 H5 127.00 no
C4 C5 H5 127.00 no
P1 C6 H6 108.00 no
C7 C6 H6 108.00 no
C8 C6 H6 108.00 no
P2 C7 H7A 109.00 no
P2 C7 H7B 109.00 no
C6 C7 H7A 109.00 no
C6 C7 H7B 109.00 no
H7A C7 H7B 108.00 no
C6 C8 H8A 110.00 no
C6 C8 H8B 109.00 no
C6 C8 H8C 109.00 no
H8A C8 H8C 109.00 no
H8B C8 H8C 110.00 no
H8A C8 H8B 109.00 no
C11 C10 H10 119.00 no
C9 C10 H10 119.00 no
C12 C11 H11 120.00 no
C10 C11 H11 120.00 no
C13 C12 H12 120.00 no
C11 C12 H12 120.00 no
C12 C13 H13 120.00 no
C14 C13 H13 120.00 no
C13 C14 H14 119.00 no
C9 C14 H14 119.00 no
C15 C16 H16 120.00 no
C17 C16 H16 120.00 no
C18 C17 H17 120.00 no
C16 C17 H17 120.00 no
C17 C18 H18 121.00 no
C19 C18 H18 121.00 no
C18 C19 H19 119.00 no
C20 C19 H19 119.00 no
C15 C20 H20 120.00 no
C19 C20 H20 120.00 no
C21 C22 H22 120.00 no
C23 C22 H22 120.00 no
C22 C23 H23 119.00 no
C24 C23 H23 119.00 no
C23 C24 H24 120.00 no
C25 C24 H24 120.00 no
C24 C25 H25 121.00 no
C26 C25 H25 121.00 no
C21 C26 H26 119.00 no
C25 C26 H26 119.00 no
C29 C28 H28 119.00 no
C27 C28 H28 119.00 no
C28 C29 H29 120.00 no
C30 C29 H29 120.00 no
C31 C30 H30 120.00 no
C29 C30 H30 120.00 no
C30 C31 H31 120.00 no
C32 C31 H31 120.00 no
C27 C32 H32 119.00 no
C31 C32 H32 119.00 no
C35 C34 H34 119.00 no
C33 C34 H34 119.00 no
C36 C35 H35 121.00 no
C34 C35 H35 121.00 no
C35 C36 H36 119.00 no
C37 C36 H36 119.00 no
C36 C37 H37 120.00 no
C38 C37 H37 120.00 no
C33 C38 H38 120.00 no
C37 C38 H38 120.00 no
C39 C40 H40 120.00 no
C41 C40 H40 120.00 no
C40 C41 H41 120.00 no
C42 C41 H41 120.00 no
C41 C42 H42 120.00 no
C43 C42 H42 120.00 no
C42 C43 H43 120.00 no
C44 C43 H43 120.00 no
C39 C44 H44 120.00 no
C43 C44 H44 119.00 no

loop_
_geom_bond_atom_site_label_1
_geom_bond_atom_site_label_2
_geom_bond_distance
_geom_bond_publ_flag
Fe1 P1 2.203(2) yes
Fe1 P2 2.252(2) yes
Fe1 P3 2.220(2) yes
Fe1 C1 2.106(6) yes
Fe1 C2 2.082(7) yes
Fe1 C3 2.079(6) yes
Fe1 C4 2.101(6) yes
Fe1 C5 2.132(6) yes
P1 C6 1.836(6) yes
P1 C9 1.824(6) yes
P1 C15 1.820(7) yes
P2 C7 1.851(7) yes
P2 C21 1.836(6) yes
P2 C27 1.829(6) yes
P3 C33 1.813(6) yes
P3 C39 1.827(8) yes
P3 H1P 1.33(7) no
P4 F1 1.572(5) yes
P4 F2 1.603(5) yes
P4 F4 1.581(4) yes
P4 F5 1.575(5) yes
P4 F3 1.607(5) yes
P4 F6 1.602(5) yes
C1 C2 1.408(9) no
C1 C5 1.418(8) no
C2 C3 1.411(9) no
C3 C4 1.392(9) no
C4 C5 1.435(9) no
C6 C7 1.535(9) no
C6 C8 1.535(9) no
C9 C10 1.404(9) no
C9 C14 1.389(9) no
C10 C11 1.390(11) no
C11 C12 1.368(11) no
C12 C13 1.372(12) no
C13 C14 1.392(10) no
C15 C20 1.404(10) no
C15 C16 1.389(9) no
C16 C17 1.384(12) no
C17 C18 1.383(14) no
C18 C19 1.394(13) no
C19 C20 1.366(11) no
C21 C22 1.398(8) no
C21 C26 1.360(10) no
C22 C23 1.388(10) no
C23 C24 1.358(12) no
C24 C25 1.368(11) no
C25 C26 1.399(10) no
C27 C32 1.388(9) no
C27 C28 1.371(9) no
C28 C29 1.389(10) no
C29 C30 1.390(11) no
C30 C31 1.365(10) no
C31 C32 1.389(9) no
C33 C34 1.384(10) no
C33 C38 1.412(9) no
C34 C35 1.371(10) no
C35 C36 1.379(13) no
C36 C37 1.373(15) no
C37 C38 1.380(11) no
C39 C44 1.370(11) no
C39 C40 1.405(11) no
C40 C41 1.392(10) no
C41 C42 1.362(16) no
C42 C43 1.371(18) no
C43 C44 1.406(12) no
C1 H1 0.9500 no
C2 H2 0.9500 no
C3 H3 0.9500 no
C4 H4 0.9500 no
C5 H5 0.9500 no
C6 H6 1.0000 no
C7 H7A 0.9900 no
C7 H7B 0.9900 no
C8 H8B 0.9800 no
C8 H8A 0.9800 no
C8 H8C 0.9800 no
C10 H10 0.9500 no
C11 H11 0.9500 no
C12 H12 0.9500 no
C13 H13 0.9500 no
C14 H14 0.9500 no
C16 H16 0.9500 no
C17 H17 0.9500 no
C18 H18 0.9500 no
C19 H19 0.9500 no
C20 H20 0.9500 no
C22 H22 0.9500 no
C23 H23 0.9500 no
C24 H24 0.9500 no
C25 H25 0.9500 no
C26 H26 0.9500 no
C28 H28 0.9500 no
C29 H29 0.9500 no
C30 H30 0.9500 no
C31 H31 0.9500 no
C32 H32 0.9500 no
C34 H34 0.9500 no
C35 H35 0.9500 no
C36 H36 0.9500 no
C37 H37 0.9500 no
C38 H38 0.9500 no
C40 H40 0.9500 no
C41 H41 0.9500 no
C42 H42 0.9500 no
C43 H43 0.9500 no
C44 H44 0.9500 no

loop_
_geom_hbond_atom_site_label_D
_geom_hbond_atom_site_label_H
_geom_hbond_atom_site_label_A
_geom_hbond_distance_DH
_geom_hbond_distance_HA
_geom_hbond_distance_DA
_geom_hbond_angle_DHA
_geom_hbond_site_symmetry_A
_geom_hbond_publ_flag
P3 H1P F3 1.33(7) 2.47(8) 3.751(5) 161(5) . yes
C23 H23 F3 0.9500 2.5400 3.440(9) 157.00 4_756 yes
C24 H24 F2 0.9500 2.4500 3.166(9) 132.00 4_756 yes
C32 H32 F3 0.9500 2.5100 3.343(8) 147.00 . yes
C34 H34 F2 0.9500 2.5500 3.300(9) 136.00 1_455 yes

loop_
_geom_torsion_atom_site_label_1
_geom_torsion_atom_site_label_2
_geom_torsion_atom_site_label_3
_geom_torsion_atom_site_label_4
_geom_torsion
_geom_torsion_publ_flag
P2 Fe1 P1 C6 -22.8(2) no
P2 Fe1 P1 C9 91.5(2) no
P2 Fe1 P1 C15 -144.0(3) no
P3 Fe1 P1 C6 73.7(2) no
P3 Fe1 P1 C9 -171.9(2) no
P3 Fe1 P1 C15 -47.4(3) no
C1 Fe1 P1 C6 162.8(3) no
C1 Fe1 P1 C9 -82.8(4) no
C1 Fe1 P1 C15 41.7(4) no
C2 Fe1 P1 C6 168.9(3) no
C2 Fe1 P1 C9 -76.8(3) no
C2 Fe1 P1 C15 47.7(3) no
C3 Fe1 P1 C6 -154.7(3) no
C3 Fe1 P1 C9 -40.3(3) no
C3 Fe1 P1 C15 84.2(3) no
C4 Fe1 P1 C6 -121.5(3) no
C4 Fe1 P1 C9 -7.2(3) no
C4 Fe1 P1 C15 117.3(3) no
C5 Fe1 P1 C6 -122.9(4) no
C5 Fe1 P1 C9 -8.5(4) no
C5 Fe1 P1 C15 116.0(4) no
P1 Fe1 P2 C7 1.5(2) no
P1 Fe1 P2 C21 -115.5(2) no
P1 Fe1 P2 C27 118.4(2) no
P3 Fe1 P2 C7 -92.0(2) no
P3 Fe1 P2 C21 151.1(2) no
P3 Fe1 P2 C27 25.0(3) no
C1 Fe1 P2 C7 177.1(3) no
C1 Fe1 P2 C21 60.1(3) no
C1 Fe1 P2 C27 -66.0(3) no
C3 Fe1 P2 C7 85.4(3) no
C3 Fe1 P2 C21 -31.6(3) no
C3 Fe1 P2 C27 -157.7(3) no
C4 Fe1 P2 C7 110.8(3) no
C4 Fe1 P2 C21 -6.1(3) no
C4 Fe1 P2 C27 -132.3(3) no
C5 Fe1 P2 C7 151.0(3) no
C5 Fe1 P2 C21 34.1(3) no
C5 Fe1 P2 C27 -92.1(3) no
P1 Fe1 P3 C33 -143.4(2) no
P1 Fe1 P3 C39 95.8(3) no
P2 Fe1 P3 C33 -57.5(3) no
P2 Fe1 P3 C39 -178.4(3) no
C1 Fe1 P3 C33 72.8(3) no
C1 Fe1 P3 C39 -48.0(3) no
C2 Fe1 P3 C33 111.4(3) no
C2 Fe1 P3 C39 -9.5(3) no
C3 Fe1 P3 C33 125.1(3) no
C3 Fe1 P3 C39 4.3(4) no
C4 Fe1 P3 C33 68.3(5) no
C4 Fe1 P3 C39 -52.6(5) no
C5 Fe1 P3 C33 45.8(3) no
C5 Fe1 P3 C39 -75.0(3) no
P1 Fe1 C1 C2 9.2(5) no
P1 Fe1 C1 C5 129.0(3) no
P2 Fe1 C1 C2 -163.3(3) no
P2 Fe1 C1 C5 -43.5(4) no
P3 Fe1 C1 C2 100.8(4) no
P3 Fe1 C1 C5 -139.4(3) no
C2 Fe1 C1 C5 119.8(5) no
C3 Fe1 C1 C2 -38.7(4) no
C3 Fe1 C1 C5 81.2(4) no
C4 Fe1 C1 C2 -81.5(4) no
C4 Fe1 C1 C5 38.3(4) no
C5 Fe1 C1 C2 -119.8(5) no
P1 Fe1 C2 C1 -174.4(3) no
P1 Fe1 C2 C3 68.7(4) no
P3 Fe1 C2 C1 -79.2(4) no
P3 Fe1 C2 C3 163.8(3) no
C1 Fe1 C2 C3 -117.0(5) no
C3 Fe1 C2 C1 117.0(5) no
C4 Fe1 C2 C1 80.2(4) no
C4 Fe1 C2 C3 -36.8(4) no
C5 Fe1 C2 C1 36.7(4) no
C5 Fe1 C2 C3 -80.3(4) no
P1 Fe1 C3 C2 -115.7(4) no
P1 Fe1 C3 C4 125.0(3) no
P2 Fe1 C3 C2 161.7(3) no
P2 Fe1 C3 C4 42.5(4) no
P3 Fe1 C3 C2 -21.9(5) no
P3 Fe1 C3 C4 -141.1(3) no
C1 Fe1 C3 C2 38.3(4) no
C1 Fe1 C3 C4 -80.9(4) no
C2 Fe1 C3 C4 -119.2(5) no
C4 Fe1 C3 C2 119.2(5) no
C5 Fe1 C3 C2 81.3(4) no
C5 Fe1 C3 C4 -37.9(3) no
P1 Fe1 C4 C3 -60.5(4) no
P1 Fe1 C4 C5 -178.9(3) no
P2 Fe1 C4 C3 -149.1(3) no
P2 Fe1 C4 C5 92.4(3) no
P3 Fe1 C4 C3 85.7(5) no
P3 Fe1 C4 C5 -32.8(6) no
C1 Fe1 C4 C3 80.7(4) no
C1 Fe1 C4 C5 -37.8(3) no
C2 Fe1 C4 C3 37.5(4) no
C2 Fe1 C4 C5 -81.0(4) no
C3 Fe1 C4 C5 -118.5(5) no
C5 Fe1 C4 C3 118.5(5) no
P1 Fe1 C5 C1 -115.7(4) no
P1 Fe1 C5 C4 2.0(5) no
P2 Fe1 C5 C1 148.0(3) no
P2 Fe1 C5 C4 -94.4(3) no
P3 Fe1 C5 C1 46.0(4) no
P3 Fe1 C5 C4 163.6(3) no
C1 Fe1 C5 C4 117.7(5) no
C2 Fe1 C5 C1 -36.9(4) no
C2 Fe1 C5 C4 80.8(4) no
C3 Fe1 C5 C1 -80.5(4) no
C3 Fe1 C5 C4 37.2(3) no
C4 Fe1 C5 C1 -117.7(5) no
Fe1 P1 C6 C7 43.2(4) no
Fe1 P1 C6 C8 167.0(4) no
C9 P1 C6 C7 -80.9(4) no
C9 P1 C6 C8 43.0(5) no
C15 P1 C6 C7 171.6(4) no
C15 P1 C6 C8 -64.6(5) no
Fe1 P1 C9 C10 141.7(5) no
Fe1 P1 C9 C14 -40.5(6) no
C6 P1 C9 C10 -99.0(6) no
C6 P1 C9 C14 78.8(6) no
C15 P1 C9 C10 10.1(6) no
C15 P1 C9 C14 -172.1(5) no
Fe1 P1 C15 C16 -67.7(6) no
Fe1 P1 C15 C20 107.6(6) no
C6 P1 C15 C16 168.9(5) no
C6 P1 C15 C20 -15.8(6) no
C9 P1 C15 C16 63.1(6) no
C9 P1 C15 C20 -121.6(6) no
Fe1 P2 C7 C6 24.9(5) no
C21 P2 C7 C6 153.8(4) no
C27 P2 C7 C6 -102.6(5) no
Fe1 P2 C21 C22 139.9(5) no
Fe1 P2 C21 C26 -45.7(7) no
C7 P2 C21 C22 19.4(6) no
C7 P2 C21 C26 -166.2(6) no
C27 P2 C21 C22 -85.6(6) no
C27 P2 C21 C26 88.8(6) no
Fe1 P2 C27 C28 104.9(5) no
Fe1 P2 C27 C32 -73.8(5) no
C7 P2 C27 C28 -134.9(5) no
C7 P2 C27 C32 46.4(5) no
C21 P2 C27 C28 -30.5(6) no
C21 P2 C27 C32 150.8(5) no
Fe1 P3 C33 C34 -26.5(6) no
Fe1 P3 C33 C38 162.8(4) no
C39 P3 C33 C34 102.0(5) no
C39 P3 C33 C38 -68.8(5) no
Fe1 P3 C39 C40 89.8(6) no
Fe1 P3 C39 C44 -88.1(7) no
C33 P3 C39 C40 -43.0(6) no
C33 P3 C39 C44 139.1(6) no
Fe1 C1 C2 C3 61.2(4) no
C5 C1 C2 Fe1 -60.6(5) no
C5 C1 C2 C3 0.7(7) no
Fe1 C1 C5 C4 -59.5(4) no
C2 C1 C5 Fe1 59.4(5) no
C2 C1 C5 C4 -0.2(7) no
Fe1 C2 C3 C4 61.2(5) no
C1 C2 C3 Fe1 -62.0(4) no
C1 C2 C3 C4 -0.9(7) no
Fe1 C3 C4 C5 61.2(4) no
C2 C3 C4 Fe1 -60.4(5) no
C2 C3 C4 C5 0.8(7) no
Fe1 C4 C5 C1 59.8(4) no
C3 C4 C5 Fe1 -60.2(4) no
C3 C4 C5 C1 -0.4(7) no
P1 C6 C7 P2 -42.1(5) no
C8 C6 C7 P2 -169.3(4) no
P1 C9 C10 C11 177.3(6) no
C14 C9 C10 C11 -0.6(10) no
P1 C9 C14 C13 -176.8(5) no
C10 C9 C14 C13 1.2(10) no
C9 C10 C11 C12 0.5(12) no
C10 C11 C12 C13 -0.9(12) no
C11 C12 C13 C14 1.4(12) no
C12 C13 C14 C9 -1.5(11) no
P1 C15 C16 C17 177.5(6) no
C20 C15 C16 C17 2.0(11) no
P1 C15 C20 C19 -176.8(6) no
C16 C15 C20 C19 -1.4(11) no
C15 C16 C17 C18 -2.1(12) no
C16 C17 C18 C19 1.5(13) no
C17 C18 C19 C20 -0.9(13) no
C18 C19 C20 C15 0.9(12) no
P2 C21 C22 C23 176.0(7) no
C26 C21 C22 C23 1.4(11) no
P2 C21 C26 C25 -174.1(6) no
C22 C21 C26 C25 0.5(11) no
C21 C22 C23 C24 -1.4(14) no
C22 C23 C24 C25 -0.4(14) no
C23 C24 C25 C26 2.2(13) no
C24 C25 C26 C21 -2.3(13) no
P2 C27 C28 C29 -178.3(5) no
C32 C27 C28 C29 0.4(9) no
P2 C27 C32 C31 178.0(5) no
C28 C27 C32 C31 -0.8(9) no
C27 C28 C29 C30 1.0(11) no
C28 C29 C30 C31 -2.1(11) no
C29 C30 C31 C32 1.8(10) no
C30 C31 C32 C27 -0.3(9) no
P3 C33 C34 C35 -169.9(5) no
C38 C33 C34 C35 0.8(9) no
P3 C33 C38 C37 170.1(5) no
C34 C33 C38 C37 -1.0(9) no
C33 C34 C35 C36 0.1(11) no
C34 C35 C36 C37 -0.8(12) no
C35 C36 C37 C38 0.6(12) no
C36 C37 C38 C33 0.3(11) no
P3 C39 C40 C41 -176.4(6) no
C44 C39 C40 C41 1.6(12) no
P3 C39 C44 C43 176.3(7) no
C40 C39 C44 C43 -1.6(12) no
C39 C40 C41 C42 0.1(13) no
C40 C41 C42 C43 -1.6(15) no
C41 C42 C43 C44 1.5(16) no
C42 C43 C44 C39 0.1(14) no
